data_1516725
loop_
_publ_author_name
'Johnston, Priscilla'
'Nishikami, Yuki'
'Saito, Kei'

_publ_section_title
;
 Synthesis of thyminyl stilbazoles and their photo-reactivity.
;
_journal_issue 9
_journal_name_full
'Photochemical &amp; photobiological sciences : Official journal of the European Photochemistry Association and the European Society for Photobiology'
_journal_page_first 1290
_journal_page_last 1296
_journal_paper_doi 10.1039/c4pp00185k
_journal_volume 13
_journal_year 2014
_chemical_formula_moiety 'C40 H38 N6 O4'
_chemical_formula_sum 'C40 H38 N6 O4'
_chemical_formula_weight 666.76
_chemical_name_common VMT4PyrDimer
_chemical_name_systematic
;
 VMT4PyrDimer
;
_space_group_IT_number 14
_symmetry_cell_setting monoclinic
_symmetry_space_group_name_Hall '-P 2yn'
_symmetry_space_group_name_H-M 'P 1 21/n 1'
_atom_sites_solution_hydrogens geom
_atom_sites_solution_primary direct
_atom_sites_solution_secondary difmap
_audit_creation_method SHELXL-97
_cell_angle_alpha 90.00
_cell_angle_beta 103.02(3)
_cell_angle_gamma 90.00
_cell_formula_units_Z 2
_cell_length_a 8.1880(16)
_cell_length_b 12.063(2)
_cell_length_c 17.140(3)
_cell_measurement_temperature 100(2)
_cell_volume 1649.4(5)
_computing_cell_refinement XDS
_computing_data_collection 'Blu Ice'
_computing_data_reduction XDS
_computing_molecular_graphics X-Seed
_computing_publication_material CIFTAB
_computing_structure_refinement 'SHELXL-97 (Sheldrick, 1997)'
_computing_structure_solution 'SHELXS-97 (Sheldrick, 1990)'
_diffrn_ambient_temperature 100(2)
_diffrn_measured_fraction_theta_full 1.000
_diffrn_measured_fraction_theta_max 1.000
_diffrn_measurement_device_type '\f goniostat with quantum 210r detector'
_diffrn_measurement_method 'f scan'
_diffrn_radiation_monochromator 'silicon double crystal'
_diffrn_radiation_source 'MX1 Beamline, Australian Synchrotron'
_diffrn_radiation_type synchrotron
_diffrn_radiation_wavelength 0.71070
_diffrn_reflns_av_R_equivalents 0.2321
_diffrn_reflns_av_sigmaI/netI 0.1185
_diffrn_reflns_limit_h_max 9
_diffrn_reflns_limit_h_min -9
_diffrn_reflns_limit_k_max 14
_diffrn_reflns_limit_k_min -14
_diffrn_reflns_limit_l_max 20
_diffrn_reflns_limit_l_min -20
_diffrn_reflns_number 20998
_diffrn_reflns_theta_full 24.99
_diffrn_reflns_theta_max 24.99
_diffrn_reflns_theta_min 2.08
_exptl_absorpt_coefficient_mu 0.089
_exptl_absorpt_correction_T_max 0.9999
_exptl_absorpt_correction_T_min 0.9991
_exptl_crystal_colour Colourless
_exptl_crystal_density_diffrn 1.343
_exptl_crystal_density_method 'not measured'
_exptl_crystal_description Plate
_exptl_crystal_F_000 704
_exptl_crystal_size_max 0.01
_exptl_crystal_size_mid 0.01
_exptl_crystal_size_min 0.00
_refine_diff_density_max 1.537
_refine_diff_density_min -0.475
_refine_diff_density_rms 0.114
_refine_ls_extinction_coef 0.058(11)
_refine_ls_extinction_expression Fc^*^=kFc[1+0.001xFc^2^\l^3^/sin(2\q)]^-1/4^
_refine_ls_extinction_method SHELXL
_refine_ls_goodness_of_fit_ref 1.048
_refine_ls_hydrogen_treatment mixed
_refine_ls_matrix_type full
_refine_ls_number_parameters 237
_refine_ls_number_reflns 2915
_refine_ls_number_restraints 28
_refine_ls_restrained_S_all 1.043
_refine_ls_R_factor_all 0.1733
_refine_ls_R_factor_gt 0.1105
_refine_ls_shift/su_max 0.000
_refine_ls_shift/su_mean 0.000
_refine_ls_structure_factor_coef Fsqd
_refine_ls_weighting_details 'calc w=1/[\s^2^(Fo^2^)+(0.1642P)^2^+3.5350P] where P=(Fo^2^+2Fc^2^)/3'
_refine_ls_weighting_scheme calc
_refine_ls_wR_factor_gt 0.2746
_refine_ls_wR_factor_ref 0.3284
_reflns_number_gt 1663
_reflns_number_total 2915
_reflns_threshold_expression >2sigma(I)
_cod_data_source_file c4pp00185k2.cif
_cod_data_source_block VMT4PyrDimer4
_cod_depositor_comments 'Adding full bibliography for 1516721--1516725.cif.'
_cod_original_cell_volume 1649.4(6)
_cod_original_sg_symbol_H-M P21/n
_cod_database_code 1516725

loop_
_symmetry_equiv_pos_as_xyz
'x, y, z'
'-x+1/2, y+1/2, -z+1/2'
'-x, -y, -z'
'x-1/2, -y-1/2, z-1/2'

loop_
_atom_site_label
_atom_site_type_symbol
_atom_site_fract_x
_atom_site_fract_y
_atom_site_fract_z
_atom_site_U_iso_or_equiv
_atom_site_adp_type
_atom_site_occupancy
_atom_site_symmetry_multiplicity
_atom_site_calc_flag
_atom_site_refinement_flags
O1 O 0.8157(5) 0.2722(3) -0.0058(2) 0.0395(11) Uani 1 1 d .
N1 N 0.9289(5) 0.1354(4) 0.0818(2) 0.0304(11) Uani 1 1 d .
C1 C 0.9271(7) 0.2042(5) 0.0175(3) 0.0317(13) Uani 1 1 d .
O2 O 1.3092(5) 0.1181(4) -0.0307(2) 0.0447(12) Uani 1 1 d .
N2 N 1.0582(6) 0.1913(4) -0.0202(2) 0.0335(12) Uani 1 1 d .
C2 C 1.0550(8) 0.2619(6) -0.0906(3) 0.0468(16) Uani 1 1 d .
H2A H 0.9405 0.2653 -0.1235 0.070 Uiso 1 1 calc R
H2B H 1.1296 0.2306 -0.1223 0.070 Uiso 1 1 calc R
H2C H 1.0929 0.3367 -0.0730 0.070 Uiso 1 1 calc R
N3 N 1.3256(10) -0.1368(6) 0.2974(3) 0.070(2) Uani 1 1 d .
C3 C 1.1957(6) 0.1196(5) 0.0051(3) 0.0323(13) Uani 1 1 d .
C4 C 1.1897(7) 0.0506(5) 0.0736(3) 0.0311(13) Uani 1 1 d .
C5 C 1.3342(7) -0.0240(5) 0.1048(3) 0.0392(14) Uani 1 1 d .
H5A H 1.4336 0.0205 0.1276 0.059 Uiso 1 1 calc R
H5B H 1.3562 -0.0697 0.0611 0.059 Uiso 1 1 calc R
H5C H 1.3080 -0.0721 0.1465 0.059 Uiso 1 1 calc R
C6 C 1.0575(6) 0.0616(5) 0.1077(3) 0.0303(12) Uani 1 1 d .
H6 H 1.0529 0.0156 0.1522 0.036 Uiso 1 1 calc R
C7 C 0.7807(7) 0.1411(6) 0.1173(3) 0.0444(16) Uani 1 1 d .
H7A H 0.6933 0.0905 0.0875 0.053 Uiso 1 1 calc R
H7B H 0.7350 0.2174 0.1110 0.053 Uiso 1 1 calc R
C8 C 0.8189(6) 0.1103(5) 0.2048(3) 0.0318(13) Uani 1 1 d .
C9 C 0.7623(7) 0.0111(5) 0.2293(4) 0.0407(15) Uani 1 1 d .
H9 H 0.7038 -0.0390 0.1900 0.049 Uiso 1 1 calc R
C10 C 0.9052(7) 0.1828(5) 0.2621(3) 0.0395(14) Uani 1 1 d .
H10 H 0.9449 0.2519 0.2472 0.047 Uiso 1 1 calc R
C11 C 0.7876(8) -0.0167(7) 0.3073(4) 0.0544(19) Uani 1 1 d D
H11 H 0.7466 -0.0858 0.3215 0.065 Uiso 1 1 calc R
C12 C 0.9330(8) 0.1505(7) 0.3443(4) 0.063(2) Uani 1 1 d .
H12 H 0.9952 0.1975 0.3847 0.076 Uiso 1 1 calc R
C13 C 0.8692(9) 0.0505(7) 0.3655(4) 0.057(2) Uani 1 1 d U
C16 C 1.1615(8) -0.0917(6) 0.4197(3) 0.0419(16) Uani 1 1 d U
C17 C 1.2754(9) -0.0208(6) 0.4016(4) 0.0569(19) Uani 1 1 d .
H17 H 1.3014 0.0463 0.4307 0.068 Uiso 1 1 calc R
C18 C 1.1279(8) -0.1872(6) 0.3756(3) 0.0489(17) Uani 1 1 d D
H18 H 1.0488 -0.2395 0.3861 0.059 Uiso 1 1 calc R
C19 C 1.3522(10) -0.0462(7) 0.3416(5) 0.071(2) Uani 1 1 d .
H19 H 1.4317 0.0053 0.3306 0.085 Uiso 1 1 calc R
C20 C 1.2114(11) -0.2053(6) 0.3157(4) 0.059(2) Uani 1 1 d .
H20 H 1.1862 -0.2712 0.2850 0.071 Uiso 1 1 calc R
C21 C 0.8907(10) 0.0013(7) 0.4496(4) 0.061(2) Uani 1 1 d DU
C14 C 1.0528(12) -0.0746(9) 0.4792(4) 0.080(3) Uani 1 1 d DU
H14 H 1.027(12) -0.1376(15) 0.508(3) 0.11(3) Uiso 1 1 d D
H21 H 0.791(6) -0.029(9) 0.4625(8) 0.13(4) Uiso 1 1 d D

loop_
_atom_site_aniso_label
_atom_site_aniso_U_11
_atom_site_aniso_U_22
_atom_site_aniso_U_33
_atom_site_aniso_U_23
_atom_site_aniso_U_13
_atom_site_aniso_U_12
O1 0.038(2) 0.047(3) 0.032(2) 0.0108(18) 0.0044(16) 0.010(2)
N1 0.024(2) 0.044(3) 0.023(2) 0.0064(19) 0.0059(17) 0.008(2)
C1 0.034(3) 0.038(3) 0.023(2) 0.000(2) 0.005(2) -0.003(3)
O2 0.034(2) 0.067(3) 0.038(2) 0.002(2) 0.0177(17) 0.001(2)
N2 0.033(2) 0.043(3) 0.025(2) 0.006(2) 0.0090(18) -0.005(2)
C2 0.043(3) 0.062(4) 0.037(3) 0.022(3) 0.014(3) -0.001(3)
N3 0.109(6) 0.065(4) 0.053(4) 0.017(3) 0.052(4) 0.038(4)
C3 0.027(3) 0.042(3) 0.028(3) -0.001(2) 0.005(2) -0.003(3)
C4 0.028(3) 0.042(3) 0.022(2) -0.002(2) 0.004(2) 0.001(2)
C5 0.028(3) 0.054(4) 0.035(3) 0.008(3) 0.006(2) 0.010(3)
C6 0.027(3) 0.040(3) 0.023(2) 0.006(2) 0.003(2) 0.007(2)
C7 0.038(3) 0.075(5) 0.023(3) 0.011(3) 0.011(2) 0.015(3)
C8 0.024(3) 0.049(3) 0.022(2) 0.005(2) 0.004(2) 0.012(2)
C9 0.029(3) 0.044(4) 0.048(3) 0.013(3) 0.008(2) 0.007(3)
C10 0.039(3) 0.044(4) 0.038(3) -0.005(3) 0.015(2) -0.001(3)
C11 0.047(4) 0.069(5) 0.053(4) 0.029(4) 0.021(3) 0.016(4)
C12 0.041(4) 0.104(7) 0.037(4) -0.037(4) -0.007(3) 0.026(4)
C13 0.058(4) 0.082(6) 0.041(4) 0.030(4) 0.029(3) 0.041(4)
C16 0.041(3) 0.059(4) 0.026(3) 0.008(3) 0.008(2) 0.021(3)
C17 0.056(4) 0.050(4) 0.064(4) -0.018(3) 0.011(3) 0.008(4)
C18 0.046(4) 0.058(4) 0.037(3) 0.017(3) -0.001(3) -0.001(3)
C19 0.068(5) 0.060(5) 0.096(6) 0.004(5) 0.041(5) 0.000(4)
C20 0.101(6) 0.043(4) 0.027(3) 0.002(3) 0.001(3) 0.014(4)
C21 0.065(5) 0.076(5) 0.045(4) 0.004(4) 0.018(3) 0.020(4)
C14 0.096(6) 0.113(7) 0.035(4) 0.016(4) 0.022(4) 0.067(6)

loop_
_atom_type_symbol
_atom_type_description
_atom_type_scat_dispersion_real
_atom_type_scat_dispersion_imag
_atom_type_scat_source
C C 0.0033 0.0016 'International Tables Vol C Tables 4.2.6.8 and 6.1.1.4'
H H 0.0000 0.0000 'International Tables Vol C Tables 4.2.6.8 and 6.1.1.4'
N N 0.0061 0.0033 'International Tables Vol C Tables 4.2.6.8 and 6.1.1.4'
O O 0.0106 0.0060 'International Tables Vol C Tables 4.2.6.8 and 6.1.1.4'

loop_
_geom_angle_atom_site_label_1
_geom_angle_atom_site_label_2
_geom_angle_atom_site_label_3
_geom_angle
_geom_angle_site_symmetry_1
C6 N1 C1 121.2(4) .
C6 N1 C7 122.5(4) .
C1 N1 C7 116.1(4) .
O1 C1 N1 122.5(5) .
O1 C1 N2 121.6(5) .
N1 C1 N2 115.9(5) .
C1 N2 C3 125.2(4) .
C1 N2 C2 116.5(5) .
C3 N2 C2 118.2(5) .
C19 N3 C20 114.3(6) .
O2 C3 N2 120.0(5) .
O2 C3 C4 124.5(5) .
N2 C3 C4 115.6(4) .
C6 C4 C3 118.2(5) .
C6 C4 C5 123.7(5) .
C3 C4 C5 118.0(5) .
C4 C6 N1 123.7(5) .
N1 C7 C8 113.1(4) .
C10 C8 C9 119.0(5) .
C10 C8 C7 120.6(6) .
C9 C8 C7 120.4(5) .
C11 C9 C8 121.9(7) .
C8 C10 C12 118.0(6) .
C13 C11 C9 121.7(7) .
C13 C12 C10 120.4(6) .
C11 C13 C12 118.9(6) .
C11 C13 C21 113.4(7) .
C12 C13 C21 127.6(8) .
C17 C16 C18 117.9(6) .
C17 C16 C14 127.6(7) .
C18 C16 C14 114.3(7) .
C16 C17 C19 119.5(7) .
C16 C18 C20 118.3(7) .
N3 C19 C17 125.3(8) .
N3 C20 C18 124.7(7) .
C14 C21 C13 119.2(8) 3_756
C14 C21 C14 89.9(6) 3_756
C13 C21 C14 115.5(6) .
C21 C14 C16 120.8(9) 3_756
C21 C14 C21 90.1(6) 3_756
C16 C14 C21 116.0(6) .

loop_
_geom_bond_atom_site_label_1
_geom_bond_atom_site_label_2
_geom_bond_distance
_geom_bond_site_symmetry_2
O1 C1 1.225(6) .
N1 C6 1.374(7) .
N1 C1 1.377(6) .
N1 C7 1.476(7) .
C1 N2 1.381(7) .
O2 C3 1.224(6) .
N2 C3 1.408(7) .
N2 C2 1.473(7) .
N3 C19 1.319(10) .
N3 C20 1.337(10) .
C3 C4 1.449(7) .
C4 C6 1.348(7) .
C4 C5 1.487(7) .
C7 C8 1.508(7) .
C8 C10 1.383(8) .
C8 C9 1.383(8) .
C9 C11 1.349(8) .
C10 C12 1.430(9) .
C11 C13 1.340(11) .
C12 C13 1.395(11) .
C13 C21 1.534(9) .
C16 C17 1.352(10) .
C16 C18 1.372(9) .
C16 C14 1.511(9) .
C17 C19 1.355(10) .
C18 C20 1.373(10) .
C21 C14 1.493(12) 3_756
C21 C14 1.597(10) .
C14 C21 1.493(12) 3_756
